data_7247127
loop_
_publ_author_name
'Saraiva Costa, Wendell'
'Santiago de Oliveira, Yara'
'Ayala, Alejandro Pedro'

_publ_section_title
;
 Polymorphism in cocrystals of metronidazole benzoate
;
_journal_issue 33
_journal_name_full CrystEngComm
_journal_page_first 4716
_journal_page_last 4728
_journal_paper_doi 10.1039/D3CE00103B
_journal_volume 25
_journal_year 2023
_chemical_formula_moiety 'C13 H13 N3 O4, C7 H6 O3'
_chemical_formula_sum 'C20 H19 N3 O7'
_chemical_formula_weight 413.38
_space_group_crystal_system monoclinic
_space_group_IT_number 14
_space_group_name_Hall '-P 2ybc'
_space_group_name_H-M_alt 'P 1 21/c 1'
_atom_sites_solution_hydrogens geom
_atom_sites_solution_primary dual
_audit_creation_date 2018-12-08
_audit_creation_method
;
Olex2 1.2
(compiled 2018.05.18 svn.r3508 for OlexSys, GUI svn.r5497)
;
_audit_update_record
;
2019-01-22 deposited with the CCDC.	2023-08-02 downloaded from the CCDC.
;
_cell_angle_alpha 90
_cell_angle_beta 91.131(11)
_cell_angle_gamma 90
_cell_formula_units_Z 4
_cell_length_a 10.645(3)
_cell_length_b 21.957(8)
_cell_length_c 8.674(3)
_cell_measurement_reflns_used 1872
_cell_measurement_temperature 296(2)
_cell_measurement_theta_max 27.19
_cell_measurement_theta_min 2.53
_cell_volume 2027.0(12)
_computing_cell_refinement 'SAINT V8.38A (?, 2016)'
_computing_data_reduction 'SAINT V8.38A (?, 2016)'
_computing_molecular_graphics 'Olex2 (Dolomanov et al., 2009)'
_computing_publication_material 'Olex2 (Dolomanov et al., 2009)'
_computing_structure_refinement 'XL (Sheldrick, 2008)'
_computing_structure_solution 'ShelXT (Sheldrick, 2015)'
_diffrn_ambient_temperature 295.85
_diffrn_detector 'Photon II CPAD Area Detector'
_diffrn_detector_type 'Bruker PHOTON II'
_diffrn_measured_fraction_theta_full 0.999
_diffrn_measured_fraction_theta_max 0.999
_diffrn_measurement_device '\k-geometry diffractometer'
_diffrn_measurement_device_type 'Bruker APEX-II CCD'
_diffrn_measurement_method '\f and \w scans'
_diffrn_radiation_monochromator 'multilayer mirrors'
_diffrn_radiation_probe x-ray
_diffrn_radiation_type MoK\a
_diffrn_radiation_wavelength 0.71073
_diffrn_reflns_av_R_equivalents 0.1226
_diffrn_reflns_av_unetI/netI 0.0928
_diffrn_reflns_Laue_measured_fraction_full 0.999
_diffrn_reflns_Laue_measured_fraction_max 0.999
_diffrn_reflns_limit_h_max 12
_diffrn_reflns_limit_h_min -13
_diffrn_reflns_limit_k_max 27
_diffrn_reflns_limit_k_min -27
_diffrn_reflns_limit_l_max 10
_diffrn_reflns_limit_l_min -10
_diffrn_reflns_number 16752
_diffrn_reflns_point_group_measured_fraction_full 0.999
_diffrn_reflns_point_group_measured_fraction_max 0.999
_diffrn_reflns_theta_full 25.242
_diffrn_reflns_theta_max 26.017
_diffrn_reflns_theta_min 2.525
_diffrn_source 'micro-focus sealed tube'
_diffrn_source_type 'Incoatech I\mS HB'
_diffrn_standards_number 0
_exptl_absorpt_coefficient_mu 0.104
_exptl_absorpt_correction_T_max 0.7456
_exptl_absorpt_correction_T_min 0.6814
_exptl_absorpt_correction_type multi-scan
_exptl_absorpt_process_details
'SADABS-2016/2 (Bruker,2016/2) was used for absorption correction. wR2(int) was 0.1400 before and 0.0723 after correction. The Ratio of minimum to maximum transmission is 0.9139. The \l/2 correction factor is Not present.'
_exptl_crystal_colour colourless
_exptl_crystal_colour_primary colourless
_exptl_crystal_density_diffrn 1.355
_exptl_crystal_description Prismatic
_exptl_crystal_F_000 864
_exptl_crystal_size_max 0.285
_exptl_crystal_size_mid 0.181
_exptl_crystal_size_min 0.08
_refine_diff_density_max 0.168
_refine_diff_density_min -0.238
_refine_diff_density_rms 0.045
_refine_ls_extinction_method none
_refine_ls_goodness_of_fit_ref 1.001
_refine_ls_hydrogen_treatment constr
_refine_ls_matrix_type full
_refine_ls_number_parameters 274
_refine_ls_number_reflns 3980
_refine_ls_number_restraints 0
_refine_ls_restrained_S_all 1.001
_refine_ls_R_factor_all 0.1677
_refine_ls_R_factor_gt 0.0634
_refine_ls_shift/su_max 0.000
_refine_ls_shift/su_mean 0.000
_refine_ls_structure_factor_coef Fsqd
_refine_ls_weighting_details 'w=1/[\s^2^(Fo^2^)+(0.0536P)^2^] where P=(Fo^2^+2Fc^2^)/3'
_refine_ls_weighting_scheme calc
_refine_ls_wR_factor_gt 0.1191
_refine_ls_wR_factor_ref 0.1633
_reflns_Friedel_coverage 0.000
_reflns_number_gt 1728
_reflns_number_total 3980
_reflns_threshold_expression 'I > 2\s(I)'
_cod_data_source_file d3ce00103b2.cif
_cod_data_source_block BZMDSLC-II
_cod_depositor_comments 'Adding full bibliography for 7247127--7247128.cif.'
_cod_database_code 7247127
_shelx_shelxl_version_number 2016/6
_shelx_space_group_comment
;
The symmetry employed for this shelxl refinement is uniquely defined
by the following loop, which should always be used as a source of
symmetry information in preference to the above space-group names.
They are only intended as comments.
;
_shelx_estimated_absorpt_t_max 0.992
_shelx_estimated_absorpt_t_min 0.971
_olex2_refinement_description
;
1. Others
 Fixed Uiso: H1A(0.124) H3A(0.141) H5A(0.07) H5B(0.07) H6A(0.074) H6B(0.074)
 H2(0.074) H9(0.083) H13(0.092) H4A(0.116) H4B(0.116) H4C(0.116) H10(0.11)
 H7A(0.105) H12(0.12) H4AA(0.121) H11(0.119) H5AA(0.15) H6AA(0.142)
 Fixed X: H1A(0.634147) H3A(0.657024) H5A(0.28963) H5B(0.420537) H6A(0.383568)
 H6B(0.369093) H2(0.405641) H9(0.756671) H13(0.74803) H4A(0.563597)
 H4B(0.676196) H4C(0.629391) H10(0.971302) H7A(0.883895) H12(0.963064)
 H4AA(0.897506) H11(1.072366) H5AA(1.04971) H6AA(1.046012)
 Fixed Y: H1A(0.490865) H3A(0.66363) H5A(0.333068) H5B(0.306754) H6A(0.287192)
 H6B(0.357337) H2(0.535654) H9(0.375641) H13(0.261945) H4A(0.334997)
 H4B(0.379313) H4C(0.335296) H10(0.388477) H7A(0.497516) H12(0.272544)
 H4AA(0.699453) H11(0.335764) H5AA(0.632917) H6AA(0.532537)
 Fixed Z: H1A(0.885874) H3A(1.02329) H5A(0.548295) H5B(0.599704) H6A(0.340162)
 H6B(0.307281) H2(0.676831) H9(0.394637) H13(0.033861) H4A(0.826576)
 H4B(0.797802) H4C(0.666471) H10(0.364404) H7A(1.102531) H12(0.011808)
 H4AA(1.252329) H11(0.174244) H5AA(1.333287) H6AA(1.257782)
;
_olex2_submission_special_instructions 'No special instructions were received'

loop_
_space_group_symop_operation_xyz
'x, y, z'
'-x, y+1/2, -z+1/2'
'-x, -y, -z'
'x, -y-1/2, z-1/2'

loop_
_atom_site_label
_atom_site_type_symbol
_atom_site_fract_x
_atom_site_fract_y
_atom_site_fract_z
_atom_site_U_iso_or_equiv
_atom_site_adp_type
_atom_site_occupancy
_atom_site_site_symmetry_order
_atom_site_calc_flag
_atom_site_refinement_flags_posn
_atom_site_refinement_flags_adp
_atom_site_refinement_flags_occupancy
_atom_site_disorder_assembly
_atom_site_disorder_group
O3 O 0.54646(19) 0.33267(10) 0.3577(3) 0.0579(6) Uani 1 1 d . . . . .
O4 O 0.5289(2) 0.28654(11) 0.1288(3) 0.0698(7) Uani 1 1 d . . . . .
O2A O 0.6054(2) 0.59031(11) 0.9327(3) 0.0730(7) Uani 1 1 d . . . . .
N1 N 0.4163(2) 0.39782(12) 0.5976(3) 0.0496(7) Uani 1 1 d . . . . .
O1A O 0.6945(2) 0.49938(12) 0.9421(3) 0.0825(8) Uani 1 1 d . . . . .
H1A H 0.634147 0.490865 0.885874 0.124 Uiso 1 1 calc GR . . . .
O2 O 0.2053(2) 0.42443(14) 0.4099(4) 0.0876(9) Uani 1 1 d . . . . .
N2 N 0.5210(2) 0.46541(13) 0.7396(3) 0.0607(8) Uani 1 1 d . . . . .
O3A O 0.7101(3) 0.68033(13) 1.0786(4) 0.0938(9) Uani 1 1 d . . . . .
H3A H 0.657024 0.663630 1.023290 0.141 Uiso 1 1 calc GR . . . .
N3 N 0.2534(3) 0.46592(17) 0.4837(4) 0.0693(9) Uani 1 1 d . . . . .
O1 O 0.2157(2) 0.51864(13) 0.4804(4) 0.1017(11) Uani 1 1 d . . . . .
C3 C 0.3598(3) 0.45431(15) 0.5809(4) 0.0528(9) Uani 1 1 d . . . . .
C7 C 0.5937(3) 0.31052(15) 0.2263(4) 0.0554(9) Uani 1 1 d . . . . .
C1 C 0.5142(3) 0.40754(16) 0.6950(4) 0.0535(9) Uani 1 1 d . . . . .
C8 C 0.7304(3) 0.31820(15) 0.2174(4) 0.0575(9) Uani 1 1 d . . . . .
C5 C 0.3796(3) 0.33787(15) 0.5373(4) 0.0581(9) Uani 1 1 d . . . . .
H5A H 0.289630 0.333068 0.548295 0.070 Uiso 1 1 calc R . . . .
H5B H 0.420537 0.306754 0.599704 0.070 Uiso 1 1 calc R . . . .
C1A C 0.6902(3) 0.55701(18) 0.9783(4) 0.0593(9) Uani 1 1 d . . . . .
C6 C 0.4112(3) 0.32741(16) 0.3723(4) 0.0614(10) Uani 1 1 d . . . . .
H6A H 0.383568 0.287192 0.340162 0.074 Uiso 1 1 calc R . . . .
H6B H 0.369093 0.357337 0.307281 0.074 Uiso 1 1 calc R . . . .
C2A C 0.7924(3) 0.57803(19) 1.0802(4) 0.0623(10) Uani 1 1 d . . . . .
C2 C 0.4243(3) 0.49445(16) 0.6676(4) 0.0615(10) Uani 1 1 d . . . . .
H2 H 0.405641 0.535654 0.676831 0.074 Uiso 1 1 calc R . . . .
C9 C 0.7975(3) 0.35529(17) 0.3160(5) 0.0691(10) Uani 1 1 d . . . . .
H9 H 0.756671 0.375641 0.394637 0.083 Uiso 1 1 calc R . . . .
C3A C 0.7974(4) 0.6389(2) 1.1250(4) 0.0738(11) Uani 1 1 d . . . . .
C13 C 0.7927(4) 0.28710(18) 0.1016(5) 0.0770(11) Uani 1 1 d . . . . .
H13 H 0.748030 0.261945 0.033861 0.092 Uiso 1 1 calc R . . . .
C4 C 0.6038(3) 0.36007(17) 0.7515(5) 0.0773(12) Uani 1 1 d . . . . .
H4A H 0.563597 0.334997 0.826576 0.116 Uiso 1 1 calc GR . . . .
H4B H 0.676196 0.379313 0.797802 0.116 Uiso 1 1 calc GR . . . .
H4C H 0.629391 0.335296 0.666471 0.116 Uiso 1 1 calc GR . . . .
C10 C 0.9262(4) 0.3626(2) 0.2990(6) 0.0915(14) Uani 1 1 d . . . . .
H10 H 0.971302 0.388477 0.364404 0.110 Uiso 1 1 calc R . . . .
C7A C 0.8865(4) 0.5383(2) 1.1316(5) 0.0876(13) Uani 1 1 d . . . . .
H7A H 0.883895 0.497516 1.102531 0.105 Uiso 1 1 calc R . . . .
C12 C 0.9211(5) 0.2938(2) 0.0879(6) 0.1001(15) Uani 1 1 d . . . . .
H12 H 0.963064 0.272544 0.011808 0.120 Uiso 1 1 calc R . . . .
C4A C 0.8943(5) 0.6590(3) 1.2209(5) 0.1005(16) Uani 1 1 d . . . . .
H4AA H 0.897506 0.699453 1.252329 0.121 Uiso 1 1 calc R . . . .
C11 C 0.9861(4) 0.3313(2) 0.1851(6) 0.0995(15) Uani 1 1 d . . . . .
H11 H 1.072366 0.335764 0.174244 0.119 Uiso 1 1 calc R . . . .
C5A C 0.9848(5) 0.6191(4) 1.2690(6) 0.125(2) Uani 1 1 d . . . . .
H5AA H 1.049710 0.632917 1.333287 0.150 Uiso 1 1 calc R . . . .
C6A C 0.9827(4) 0.5589(3) 1.2247(6) 0.1181(19) Uani 1 1 d . . . . .
H6AA H 1.046012 0.532537 1.257782 0.142 Uiso 1 1 calc R . . . .

loop_
_atom_site_aniso_label
_atom_site_aniso_U_11
_atom_site_aniso_U_22
_atom_site_aniso_U_33
_atom_site_aniso_U_23
_atom_site_aniso_U_13
_atom_site_aniso_U_12
O3 0.0562(13) 0.0631(16) 0.0545(16) -0.0106(13) 0.0004(11) -0.0058(11)
O4 0.0800(16) 0.0605(16) 0.0684(18) -0.0217(14) -0.0105(14) -0.0029(13)
O2A 0.0751(16) 0.0656(17) 0.078(2) 0.0019(14) -0.0166(14) 0.0062(13)
N1 0.0518(15) 0.0460(17) 0.0511(18) 0.0010(14) 0.0009(13) -0.0003(13)
O1A 0.090(2) 0.0662(18) 0.090(2) -0.0120(16) -0.0320(16) 0.0116(15)
O2 0.0639(16) 0.087(2) 0.111(2) -0.0110(18) -0.0250(15) 0.0002(15)
N2 0.0673(18) 0.059(2) 0.056(2) -0.0053(16) -0.0047(15) 0.0006(16)
O3A 0.108(2) 0.078(2) 0.095(3) -0.0180(17) -0.0102(18) -0.0025(17)
N3 0.0549(19) 0.070(2) 0.083(3) 0.003(2) -0.0055(17) 0.0078(17)
O1 0.098(2) 0.074(2) 0.131(3) -0.0019(19) -0.0338(19) 0.0345(17)
C3 0.0498(19) 0.048(2) 0.061(2) 0.0044(19) 0.0008(17) 0.0044(17)
C7 0.072(2) 0.038(2) 0.056(3) -0.0027(18) -0.001(2) 0.0001(17)
C1 0.056(2) 0.056(2) 0.049(2) 0.0011(18) -0.0024(17) 0.0028(17)
C8 0.067(2) 0.054(2) 0.052(2) 0.0017(18) 0.0043(19) 0.0014(18)
C5 0.064(2) 0.050(2) 0.061(2) -0.0007(18) -0.0009(18) -0.0062(17)
C1A 0.064(2) 0.066(3) 0.048(2) 0.001(2) -0.0016(18) 0.001(2)
C6 0.053(2) 0.063(2) 0.068(3) -0.006(2) -0.0026(18) -0.0060(17)
C2A 0.058(2) 0.084(3) 0.045(2) -0.004(2) 0.0002(17) -0.003(2)
C2 0.066(2) 0.048(2) 0.070(3) 0.003(2) -0.001(2) 0.0016(19)
C9 0.068(2) 0.070(3) 0.069(3) 0.002(2) 0.007(2) -0.008(2)
C3A 0.068(3) 0.102(4) 0.051(3) -0.006(2) 0.008(2) -0.019(3)
C13 0.090(3) 0.076(3) 0.065(3) 0.002(2) 0.012(2) 0.003(2)
C4 0.076(2) 0.078(3) 0.077(3) 0.003(2) -0.015(2) 0.009(2)
C10 0.071(3) 0.105(4) 0.098(4) 0.002(3) -0.002(3) -0.021(2)
C7A 0.072(3) 0.115(4) 0.075(3) 0.001(3) -0.013(2) 0.016(3)
C12 0.097(4) 0.114(4) 0.090(4) 0.008(3) 0.036(3) 0.011(3)
C4A 0.087(3) 0.143(5) 0.073(3) -0.026(3) 0.009(3) -0.046(3)
C11 0.070(3) 0.120(4) 0.109(4) 0.022(3) 0.022(3) 0.005(3)
C5A 0.076(3) 0.226(8) 0.074(4) -0.028(5) -0.010(3) -0.042(4)
C6A 0.075(3) 0.190(6) 0.088(4) -0.006(4) -0.029(3) 0.009(4)

loop_
_atom_type_symbol
_atom_type_description
_atom_type_scat_dispersion_real
_atom_type_scat_dispersion_imag
_atom_type_scat_source
C C 0.0033 0.0016 'International Tables Vol C Tables 4.2.6.8 and 6.1.1.4'
H H 0.0000 0.0000 'International Tables Vol C Tables 4.2.6.8 and 6.1.1.4'
N N 0.0061 0.0033 'International Tables Vol C Tables 4.2.6.8 and 6.1.1.4'
O O 0.0106 0.0060 'International Tables Vol C Tables 4.2.6.8 and 6.1.1.4'

loop_
_geom_angle_atom_site_label_1
_geom_angle_atom_site_label_2
_geom_angle_atom_site_label_3
_geom_angle
_geom_angle_site_symmetry_1
_geom_angle_site_symmetry_3
_geom_angle_publ_flag
C7 O3 C6 115.7(3) . . ?
C3 N1 C5 130.9(3) . . ?
C1 N1 C3 104.7(3) . . ?
C1 N1 C5 124.3(3) . . ?
C1A O1A H1A 109.5 . . ?
C1 N2 C2 106.2(3) . . ?
C3A O3A H3A 109.5 . . ?
O2 N3 O1 124.0(3) . . ?
O2 N3 C3 119.9(3) . . ?
O1 N3 C3 116.1(3) . . ?
N1 C3 N3 124.2(3) . . ?
C2 C3 N1 108.3(3) . . ?
C2 C3 N3 127.5(3) . . ?
O3 C7 C8 113.0(3) . . ?
O4 C7 O3 122.4(3) . . ?
O4 C7 C8 124.6(3) . . ?
N1 C1 C4 125.4(3) . . ?
N2 C1 N1 111.8(3) . . ?
N2 C1 C4 122.8(3) . . ?
C9 C8 C7 122.6(3) . . ?
C9 C8 C13 119.5(3) . . ?
C13 C8 C7 117.9(3) . . ?
N1 C5 H5A 108.6 . . ?
N1 C5 H5B 108.6 . . ?
N1 C5 C6 114.6(3) . . ?
H5A C5 H5B 107.6 . . ?
C6 C5 H5A 108.6 . . ?
C6 C5 H5B 108.6 . . ?
O2A C1A O1A 122.1(3) . . ?
O2A C1A C2A 122.9(4) . . ?
O1A C1A C2A 115.0(3) . . ?
O3 C6 C5 108.3(3) . . ?
O3 C6 H6A 110.0 . . ?
O3 C6 H6B 110.0 . . ?
C5 C6 H6A 110.0 . . ?
C5 C6 H6B 110.0 . . ?
H6A C6 H6B 108.4 . . ?
C3A C2A C1A 119.7(4) . . ?
C3A C2A C7A 119.2(4) . . ?
C7A C2A C1A 121.1(4) . . ?
N2 C2 H2 125.5 . . ?
C3 C2 N2 109.0(3) . . ?
C3 C2 H2 125.5 . . ?
C8 C9 H9 119.9 . . ?
C8 C9 C10 120.3(4) . . ?
C10 C9 H9 119.9 . . ?
O3A C3A C2A 122.6(4) . . ?
O3A C3A C4A 117.5(5) . . ?
C4A C3A C2A 119.9(5) . . ?
C8 C13 H13 120.2 . . ?
C12 C13 C8 119.7(4) . . ?
C12 C13 H13 120.2 . . ?
C1 C4 H4A 109.5 . . ?
C1 C4 H4B 109.5 . . ?
C1 C4 H4C 109.5 . . ?
H4A C4 H4B 109.5 . . ?
H4A C4 H4C 109.5 . . ?
H4B C4 H4C 109.5 . . ?
C9 C10 H10 120.3 . . ?
C11 C10 C9 119.5(4) . . ?
C11 C10 H10 120.3 . . ?
C2A C7A H7A 119.8 . . ?
C6A C7A C2A 120.4(5) . . ?
C6A C7A H7A 119.8 . . ?
C13 C12 H12 119.9 . . ?
C11 C12 C13 120.3(4) . . ?
C11 C12 H12 119.9 . . ?
C3A C4A H4AA 120.2 . . ?
C5A C4A C3A 119.6(5) . . ?
C5A C4A H4AA 120.2 . . ?
C10 C11 H11 119.6 . . ?
C12 C11 C10 120.8(4) . . ?
C12 C11 H11 119.6 . . ?
C4A C5A H5AA 119.2 . . ?
C4A C5A C6A 121.6(5) . . ?
C6A C5A H5AA 119.2 . . ?
C7A C6A C5A 119.4(5) . . ?
C7A C6A H6AA 120.3 . . ?
C5A C6A H6AA 120.3 . . ?

loop_
_geom_bond_atom_site_label_1
_geom_bond_atom_site_label_2
_geom_bond_distance
_geom_bond_site_symmetry_2
_geom_bond_publ_flag
O3 C7 1.345(4) . ?
O3 C6 1.453(3) . ?
O4 C7 1.202(4) . ?
O2A C1A 1.221(4) . ?
N1 C3 1.385(4) . ?
N1 C1 1.345(4) . ?
N1 C5 1.467(4) . ?
O1A H1A 0.8200 . ?
O1A C1A 1.305(4) . ?
O2 N3 1.220(4) . ?
N2 C1 1.330(4) . ?
N2 C2 1.353(4) . ?
O3A H3A 0.8200 . ?
O3A C3A 1.357(5) . ?
N3 O1 1.226(4) . ?
N3 C3 1.421(4) . ?
C3 C2 1.339(4) . ?
C7 C8 1.469(5) . ?
C1 C4 1.489(4) . ?
C8 C9 1.371(5) . ?
C8 C13 1.393(5) . ?
C5 H5A 0.9700 . ?
C5 H5B 0.9700 . ?
C5 C6 1.494(4) . ?
C1A C2A 1.463(5) . ?
C6 H6A 0.9700 . ?
C6 H6B 0.9700 . ?
C2A C3A 1.392(5) . ?
C2A C7A 1.396(5) . ?
C2 H2 0.9300 . ?
C9 H9 0.9300 . ?
C9 C10 1.390(5) . ?
C3A C4A 1.385(5) . ?
C13 H13 0.9300 . ?
C13 C12 1.382(5) . ?
C4 H4A 0.9600 . ?
C4 H4B 0.9600 . ?
C4 H4C 0.9600 . ?
C10 H10 0.9300 . ?
C10 C11 1.372(6) . ?
C7A H7A 0.9300 . ?
C7A C6A 1.368(6) . ?
C12 H12 0.9300 . ?
C12 C11 1.358(6) . ?
C4A H4AA 0.9300 . ?
C4A C5A 1.360(7) . ?
C11 H11 0.9300 . ?
C5A H5AA 0.9300 . ?
C5A C6A 1.377(7) . ?
C6A H6AA 0.9300 . ?
